data_1506081
loop_
_publ_author_name
'Persson, Tobias'
'Nielsen, John'

_publ_section_title
;
 Synthesis of N-methoxy-N-methyl-beta-enaminoketoesters: new synthetic
 precursors for the regioselective synthesis of heterocyclic compounds.
;
_journal_issue 15
_journal_name_full 'Organic letters'
_journal_page_first 3219
_journal_page_last 3222
_journal_paper_doi 10.1021/ol0611088
_journal_volume 8
_journal_year 2006
_chemical_formula_sum 'C9 H15 N O4'
_chemical_formula_weight 201.22
_chemical_name_systematic
; 
 ? 
;
_space_group_IT_number 41
_symmetry_cell_setting orthorhombic
_symmetry_space_group_name_Hall 'A 2 -2ab'
_symmetry_space_group_name_H-M 'A b a 2'
_atom_sites_solution_hydrogens geom
_atom_sites_solution_primary direct
_atom_sites_solution_secondary difmap
_audit_creation_method SHELXL-97
_cell_angle_alpha 90.00
_cell_angle_beta 90.00
_cell_angle_gamma 90.00
_cell_formula_units_Z 8
_cell_length_a 17.5451(12)
_cell_length_b 16.2722(11)
_cell_length_c 7.3076(5)
_cell_measurement_temperature 120(2)
_cell_volume 2086.3(2)
_computing_cell_refinement 'SAINT (Bruker AXS,1998)'
_computing_data_collection 'SMART (Bruker AXS,1998)'
_computing_data_reduction 'SAINT (Bruker AXS,1998)'
_computing_molecular_graphics 'SHELXTL,ver.6.12 (Sheldrick,2001)'
_computing_structure_refinement 'SHELXTL,ver.6.12 (Sheldrick,2001)'
_computing_structure_solution 'SHELXTL,ver.6.12 (Sheldrick,2001)'
_diffrn_ambient_temperature 120(2)
_diffrn_measured_fraction_theta_full 0.999
_diffrn_measured_fraction_theta_max 0.999
_diffrn_measurement_device_type 'Siemens SMART CCD Platform'
_diffrn_measurement_method 'omega scans'
_diffrn_radiation_monochromator graphite
_diffrn_radiation_source 'fine-focus sealed tube'
_diffrn_radiation_type MoK\a
_diffrn_radiation_wavelength 0.71073
_diffrn_reflns_av_R_equivalents 0.0354
_diffrn_reflns_av_sigmaI/netI 0.0326
_diffrn_reflns_limit_h_max 23
_diffrn_reflns_limit_h_min -23
_diffrn_reflns_limit_k_max 21
_diffrn_reflns_limit_k_min -21
_diffrn_reflns_limit_l_max 9
_diffrn_reflns_limit_l_min -9
_diffrn_reflns_number 12099
_diffrn_reflns_theta_full 27.97
_diffrn_reflns_theta_max 27.97
_diffrn_reflns_theta_min 2.32
_diffrn_standards_decay_% 'no decay'
_diffrn_standards_interval_count no
_diffrn_standards_interval_time no
_diffrn_standards_number no
_exptl_absorpt_coefficient_mu 0.101
_exptl_absorpt_correction_T_max 1.0000
_exptl_absorpt_correction_T_min 0.8670
_exptl_absorpt_correction_type multi-scan
_exptl_absorpt_process_details 'SADABS,ver2.03 (Sheldrick,2001)'
_exptl_crystal_colour colourles
_exptl_crystal_density_diffrn 1.281
_exptl_crystal_density_meas ?
_exptl_crystal_density_method 'not measured'
_exptl_crystal_F_000 864
_exptl_crystal_size_max 0.28
_exptl_crystal_size_mid 0.15
_exptl_crystal_size_min 0.05
_refine_diff_density_max 0.308
_refine_diff_density_min -0.178
_refine_diff_density_rms 0.047
_refine_ls_abs_structure_details 'Flack H D (1983), Acta Cryst. A39, 876-881'
_refine_ls_abs_structure_Flack 0.6(9)
_refine_ls_extinction_method none
_refine_ls_goodness_of_fit_ref 1.104
_refine_ls_hydrogen_treatment mixed
_refine_ls_matrix_type full
_refine_ls_number_parameters 127
_refine_ls_number_reflns 2503
_refine_ls_number_restraints 1
_refine_ls_restrained_S_all 1.104
_refine_ls_R_factor_all 0.0423
_refine_ls_R_factor_gt 0.0400
_refine_ls_shift/su_max 0.001
_refine_ls_shift/su_mean 0.000
_refine_ls_structure_factor_coef Fsqd
_refine_ls_weighting_details 'calc w=1/[\s^2^(Fo^2^)+(0.0518P)^2^+0.6282P] where P=(Fo^2^+2Fc^2^)/3'
_refine_ls_weighting_scheme calc
_refine_ls_wR_factor_gt 0.0950
_refine_ls_wR_factor_ref 0.0964
_reflns_number_gt 2398
_reflns_number_total 2503
_reflns_threshold_expression >2sigma(I)
_cod_data_source_file ol0611088si20060505_095924.cif
_cod_data_source_block tp1k
_cod_depositor_comments
;
The following automatic conversions were performed:

'_exptl_crystal_density_meas' value 'no' was changed to '?' - the
value is perceived as not measured.

Automatic conversion script
Id: cif_fix_values 3008 2015-01-20 13:52:24Z robertas 
;
_cod_database_code 1506081

loop_
_symmetry_equiv_pos_as_xyz
'x, y, z'
'-x, -y, z'
'x+1/2, -y+1/2, z'
'-x+1/2, y+1/2, z'
'x, y+1/2, z+1/2'
'-x, -y+1/2, z+1/2'
'x+1/2, -y+1, z+1/2'
'-x+1/2, y+1, z+1/2'

loop_
_atom_site_label
_atom_site_type_symbol
_atom_site_fract_x
_atom_site_fract_y
_atom_site_fract_z
_atom_site_U_iso_or_equiv
_atom_site_adp_type
_atom_site_occupancy
_atom_site_symmetry_multiplicity
_atom_site_calc_flag
_atom_site_refinement_flags
C1 C 0.17509(9) 0.28633(9) 0.6700(3) 0.0211(3) Uani 1 1 d .
H11 H 0.1832 0.3444 0.6404 0.025 Uiso 1 1 calc R
H12 H 0.1447 0.2820 0.7821 0.025 Uiso 1 1 calc R
H13 H 0.1480 0.2596 0.5690 0.025 Uiso 1 1 calc R
C2 C 0.25109(9) 0.24483(9) 0.6982(2) 0.0168(3) Uani 1 1 d .
O1 O 0.31136(6) 0.28030(7) 0.67116(18) 0.0244(3) Uani 1 1 d .
C3 C 0.24636(9) 0.15905(9) 0.7597(2) 0.0161(3) Uani 1 1 d .
H3 H 0.1975 0.1361 0.7825 0.019 Uiso 1 1 calc R
C4 C 0.30825(8) 0.11158(9) 0.7850(2) 0.0140(3) Uani 1 1 d .
C5 C 0.38886(8) 0.14115(8) 0.7480(2) 0.0144(3) Uani 1 1 d .
O2 O 0.43113(6) 0.16284(7) 0.86871(16) 0.0193(2) Uani 1 1 d .
O3 O 0.40588(6) 0.13598(7) 0.57155(16) 0.0177(2) Uani 1 1 d .
C6 C 0.48096(10) 0.16745(11) 0.5198(2) 0.0254(4) Uani 1 1 d .
H61 H 0.5195 0.1503 0.6111 0.030 Uiso 1 1 calc R
H62 H 0.4800 0.2282 0.5157 0.030 Uiso 1 1 calc R
C7 C 0.50101(12) 0.13398(12) 0.3364(3) 0.0327(5) Uani 1 1 d .
H71 H 0.5042 0.0739 0.3431 0.039 Uiso 1 1 calc R
H72 H 0.5503 0.1563 0.2976 0.039 Uiso 1 1 calc R
H73 H 0.4617 0.1497 0.2478 0.039 Uiso 1 1 calc R
N N 0.30645(7) 0.03466(8) 0.86258(19) 0.0154(3) Uani 1 1 d .
O4 O 0.36868(6) -0.01460(7) 0.80042(16) 0.0179(2) Uani 1 1 d .
C8 C 0.40612(9) -0.04941(10) 0.9575(2) 0.0218(3) Uani 1 1 d .
H81 H 0.4228 -0.0052 1.0393 0.026 Uiso 1 1 calc R
H82 H 0.4505 -0.0813 0.9176 0.026 Uiso 1 1 calc R
H83 H 0.3706 -0.0855 1.0228 0.026 Uiso 1 1 calc R
C9 C 0.23505(9) -0.01158(10) 0.8667(2) 0.0197(3) Uani 1 1 d .
H91 H 0.1981 0.0171 0.9444 0.024 Uiso 1 1 calc R
H92 H 0.2445 -0.0666 0.9163 0.024 Uiso 1 1 calc R
H93 H 0.2147 -0.0163 0.7423 0.024 Uiso 1 1 calc R

loop_
_atom_site_aniso_label
_atom_site_aniso_U_11
_atom_site_aniso_U_22
_atom_site_aniso_U_33
_atom_site_aniso_U_23
_atom_site_aniso_U_13
_atom_site_aniso_U_12
C1 0.0186(7) 0.0186(7) 0.0260(8) -0.0013(7) -0.0023(7) 0.0033(6)
C2 0.0186(7) 0.0177(6) 0.0142(7) -0.0020(6) -0.0002(6) 0.0006(6)
O1 0.0204(6) 0.0208(5) 0.0319(7) 0.0031(5) 0.0012(5) -0.0035(4)
C3 0.0129(6) 0.0188(6) 0.0167(7) -0.0005(6) 0.0002(5) -0.0013(5)
C4 0.0151(7) 0.0165(6) 0.0104(6) -0.0016(6) 0.0001(6) -0.0019(5)
C5 0.0140(6) 0.0108(6) 0.0183(8) 0.0002(6) -0.0005(6) 0.0011(5)
O2 0.0161(5) 0.0224(5) 0.0193(5) -0.0030(5) -0.0028(4) -0.0016(4)
O3 0.0130(5) 0.0249(6) 0.0151(5) -0.0011(4) 0.0008(4) -0.0053(4)
C6 0.0186(8) 0.0357(9) 0.0219(8) -0.0026(7) 0.0057(7) -0.0127(7)
C7 0.0322(10) 0.0302(9) 0.0356(11) -0.0060(8) 0.0163(8) -0.0060(8)
N 0.0120(6) 0.0158(6) 0.0185(6) -0.0003(5) 0.0015(5) 0.0011(4)
O4 0.0179(5) 0.0169(5) 0.0189(5) -0.0011(4) 0.0032(5) 0.0038(4)
C8 0.0187(8) 0.0203(7) 0.0265(9) 0.0016(7) -0.0013(6) 0.0032(6)
C9 0.0198(8) 0.0193(7) 0.0199(8) 0.0006(6) 0.0026(6) -0.0040(6)

loop_
_atom_type_symbol
_atom_type_description
_atom_type_scat_dispersion_real
_atom_type_scat_dispersion_imag
_atom_type_scat_source
C C 0.0033 0.0016 'International Tables Vol C Tables 4.2.6.8 and 6.1.1.4'
H H 0.0000 0.0000 'International Tables Vol C Tables 4.2.6.8 and 6.1.1.4'
N N 0.0061 0.0033 'International Tables Vol C Tables 4.2.6.8 and 6.1.1.4'
O O 0.0106 0.0060 'International Tables Vol C Tables 4.2.6.8 and 6.1.1.4'

loop_
_geom_angle_atom_site_label_1
_geom_angle_atom_site_label_2
_geom_angle_atom_site_label_3
_geom_angle
C2 C1 H11 109.5
C2 C1 H12 109.5
H11 C1 H12 109.5
C2 C1 H13 109.5
H11 C1 H13 109.5
H12 C1 H13 109.5
O1 C2 C3 123.21(14)
O1 C2 C1 122.13(13)
C3 C2 C1 114.66(13)
C4 C3 C2 122.83(14)
C4 C3 H3 118.6
C2 C3 H3 118.6
C3 C4 N 124.13(13)
C3 C4 C5 123.04(13)
N C4 C5 112.56(12)
O2 C5 O3 126.27(14)
O2 C5 C4 122.37(14)
O3 C5 C4 111.29(12)
C5 O3 C6 115.58(12)
O3 C6 C7 108.49(14)
O3 C6 H61 110.0
C7 C6 H61 110.0
O3 C6 H62 110.0
C7 C6 H62 110.0
H61 C6 H62 108.4
C6 C7 H71 109.5
C6 C7 H72 109.5
H71 C7 H72 109.5
C6 C7 H73 109.5
H71 C7 H73 109.5
H72 C7 H73 109.5
C4 N O4 111.24(11)
C4 N C9 119.80(12)
O4 N C9 111.89(12)
N O4 C8 108.42(11)
O4 C8 H81 109.5
O4 C8 H82 109.5
H81 C8 H82 109.5
O4 C8 H83 109.5
H81 C8 H83 109.5
H82 C8 H83 109.5
N C9 H91 109.5
N C9 H92 109.5
H91 C9 H92 109.5
N C9 H93 109.5
H91 C9 H93 109.5
H92 C9 H93 109.5

loop_
_geom_bond_atom_site_label_1
_geom_bond_atom_site_label_2
_geom_bond_distance
C1 C2 1.509(2)
C1 H11 0.9800
C1 H12 0.9800
C1 H13 0.9800
C2 O1 1.2209(19)
C2 C3 1.469(2)
C3 C4 1.346(2)
C3 H3 0.9500
C4 N 1.374(2)
C4 C5 1.518(2)
C5 O2 1.2055(19)
C5 O3 1.3260(19)
O3 C6 1.4629(18)
C6 C7 1.489(3)
C6 H61 0.9900
C6 H62 0.9900
C7 H71 0.9800
C7 H72 0.9800
C7 H73 0.9800
N O4 1.4286(16)
N C9 1.4615(19)
O4 C8 1.439(2)
C8 H81 0.9800
C8 H82 0.9800
C8 H83 0.9800
C9 H91 0.9800
C9 H92 0.9800
C9 H93 0.9800

loop_
_cod_related_entry_id
_cod_related_entry_code
_cod_related_entry_database
1 21199771 ChemSpider
